data_4073143
loop_
_publ_author_name
'Stavila, Vitalie'
'Fettinger, James C.'
'Whitmire, Kenton H.'

_publ_section_title
;
 Synthesis and Characterization of New Phenylbis(salicylato)bismuth(III)
 Complexes
;
_journal_issue 14
_journal_name_full Organometallics
_journal_page_first 3321
_journal_paper_doi 10.1021/om070115c
_journal_volume 26
_journal_year 2007
_chemical_formula_sum 'C37 H33 Bi N2 O10'
_chemical_formula_weight 874.63
_chemical_name_systematic
; 
 ? 
;
_space_group_IT_number 43
_symmetry_cell_setting orthorhombic
_symmetry_space_group_name_Hall 'F 2 -2d'
_symmetry_space_group_name_H-M 'F d d 2'
_atom_sites_solution_hydrogens geom
_atom_sites_solution_primary direct
_atom_sites_solution_secondary difmap
_audit_creation_method SHELXL-97
_cell_angle_alpha 90.00
_cell_angle_beta 90.00
_cell_angle_gamma 90.00
_cell_formula_units_Z 16
_cell_length_a 29.085(6)
_cell_length_b 31.861(6)
_cell_length_c 14.885(3)
_cell_measurement_reflns_used 8873
_cell_measurement_temperature 298(2)
_cell_measurement_theta_max 53.239
_cell_measurement_theta_min 4.915
_cell_volume 13794(5)
_computing_cell_refinement 'SHELXTL 6.10 (Bruker AXS, 2001)'
_computing_data_collection 'SHELXTL 6.10 (Bruker AXS, 2001)'
_computing_data_reduction 'SHELXTL 6.10 (Bruker AXS, 2001)'
_computing_molecular_graphics 'SHELXTL 6.10 (Bruker AXS, 2001)'
_computing_publication_material 'SHELXTL 6.10 (Bruker AXS, 2001)'
_computing_structure_refinement 'SHELXL-97 (Sheldrick, 1997)'
_computing_structure_solution 'SHELXS-97 (Sheldrick, 1990)'
_diffrn_ambient_temperature 298(2)
_diffrn_measured_fraction_theta_full 0.981
_diffrn_measured_fraction_theta_max 0.981
_diffrn_radiation_monochromator graphite
_diffrn_radiation_source 'fine-focus sealed tube'
_diffrn_radiation_type MoK\a
_diffrn_radiation_wavelength 0.71073
_diffrn_reflns_av_R_equivalents 0.0526
_diffrn_reflns_av_sigmaI/netI 0.0545
_diffrn_reflns_limit_h_max 38
_diffrn_reflns_limit_h_min -38
_diffrn_reflns_limit_k_max 41
_diffrn_reflns_limit_k_min -41
_diffrn_reflns_limit_l_max 19
_diffrn_reflns_limit_l_min -19
_diffrn_reflns_number 41444
_diffrn_reflns_theta_full 28.29
_diffrn_reflns_theta_max 28.29
_diffrn_reflns_theta_min 1.90
_exptl_absorpt_coefficient_mu 5.175
_exptl_absorpt_correction_T_max 0.415
_exptl_absorpt_correction_T_min 0.273
_exptl_absorpt_correction_type multi-scan
_exptl_absorpt_process_details 'SADABS (Scheldrick, 1996)'
_exptl_crystal_colour colorless
_exptl_crystal_density_diffrn 1.685
_exptl_crystal_density_method 'not measured'
_exptl_crystal_description bloc
_exptl_crystal_F_000 6912
_exptl_crystal_size_max 0.26
_exptl_crystal_size_mid 0.22
_exptl_crystal_size_min 0.17
_refine_diff_density_max 0.830
_refine_diff_density_min -0.751
_refine_diff_density_rms 0.102
_refine_ls_abs_structure_details 'Flack H D (1983), Acta Cryst. A39, 876-881'
_refine_ls_abs_structure_Flack -0.029(6)
_refine_ls_extinction_method none
_refine_ls_goodness_of_fit_ref 1.031
_refine_ls_hydrogen_treatment mixed
_refine_ls_matrix_type full
_refine_ls_number_parameters 400
_refine_ls_number_reflns 8317
_refine_ls_number_restraints 10
_refine_ls_restrained_S_all 1.031
_refine_ls_R_factor_all 0.0569
_refine_ls_R_factor_gt 0.0311
_refine_ls_shift/su_max 0.000
_refine_ls_shift/su_mean 0.000
_refine_ls_structure_factor_coef Fsqd
_refine_ls_weighting_details 'calc w=1/[\s^2^(Fo^2^)+(0.0279P)^2^+0.0000P] where P=(Fo^2^+2Fc^2^)/3'
_refine_ls_weighting_scheme calc
_refine_ls_wR_factor_gt 0.0610
_refine_ls_wR_factor_ref 0.0710
_reflns_number_gt 6556
_reflns_number_total 8317
_reflns_threshold_expression >2sigma(I)
_cod_data_source_file om070115c-file008.cif
_cod_data_source_block 1corr
_cod_original_sg_symbol_H-M Fdd2
_cod_database_code 4073143

loop_
_symmetry_equiv_pos_as_xyz
'x, y, z'
'-x, -y, z'
'x+1/4, -y+1/4, z+1/4'
'-x+1/4, y+1/4, z+1/4'
'x, y+1/2, z+1/2'
'-x, -y+1/2, z+1/2'
'x+1/4, -y+3/4, z+3/4'
'-x+1/4, y+3/4, z+3/4'
'x+1/2, y, z+1/2'
'-x+1/2, -y, z+1/2'
'x+3/4, -y+1/4, z+3/4'
'-x+3/4, y+1/4, z+3/4'
'x+1/2, y+1/2, z'
'-x+1/2, -y+1/2, z'
'x+3/4, -y+3/4, z+1/4'
'-x+3/4, y+3/4, z+1/4'

loop_
_atom_site_label
_atom_site_type_symbol
_atom_site_fract_x
_atom_site_fract_y
_atom_site_fract_z
_atom_site_U_iso_or_equiv
_atom_site_adp_type
_atom_site_occupancy
_atom_site_symmetry_multiplicity
_atom_site_calc_flag
_atom_site_refinement_flags
Bi1 Bi 0.405509(6) 0.032366(6) 1.577991(13) 0.03920(6) Uani 1 1 d .
O11 O 0.44898(15) 0.06272(13) 1.7327(3) 0.0586(11) Uani 1 1 d .
O12 O 0.37327(14) 0.05597(14) 1.7221(3) 0.0580(10) Uani 1 1 d D
O13 O 0.32218(15) 0.09557(16) 1.8371(4) 0.0883(15) Uani 1 1 d D
H13B H 0.3265(7) 0.0827(3) 1.7874(10) 0.106 Uiso 1 1 d D
C11 C 0.40333(13) 0.08489(13) 1.8574(2) 0.0470(14) Uani 1 1 d G
C12 C 0.36042(11) 0.09834(14) 1.8867(3) 0.0582(16) Uani 1 1 d GD
C13 C 0.35560(13) 0.11578(14) 1.9718(3) 0.0672(19) Uani 1 1 d G
H13A H 0.3269 0.1248 1.9914 0.081 Uiso 1 1 calc R
C14 C 0.39370(17) 0.11978(14) 2.0275(2) 0.068(2) Uani 1 1 d G
C15 C 0.43661(14) 0.10634(15) 1.9982(2) 0.0674(19) Uani 1 1 d G
H15A H 0.4621 0.1090 2.0355 0.081 Uiso 1 1 calc R
C16 C 0.44142(11) 0.08889(14) 1.9131(3) 0.0594(17) Uani 1 1 d G
H16A H 0.4701 0.0799 1.8935 0.071 Uiso 1 1 calc R
C17 C 0.4098(2) 0.06659(19) 1.7653(4) 0.0486(14) Uani 1 1 d .
C18 C 0.3880(3) 0.1379(3) 2.1213(5) 0.098(3) Uani 1 1 d .
H18A H 0.3564 0.1456 2.1306 0.148 Uiso 1 1 calc R
H18B H 0.4070 0.1623 2.1276 0.148 Uiso 1 1 calc R
H18C H 0.3968 0.1173 2.1651 0.148 Uiso 1 1 calc R
O21 O 0.40908(12) 0.10467(10) 1.5623(3) 0.0481(11) Uani 1 1 d .
O22 O 0.47871(14) 0.07975(12) 1.5410(3) 0.0565(11) Uani 1 1 d D
O23 O 0.54829(15) 0.12938(15) 1.5440(4) 0.0839(17) Uani 1 1 d D
H23B H 0.5371(6) 0.1046(5) 1.5393(6) 0.101 Uiso 1 1 d D
C21 C 0.47075(11) 0.15353(8) 1.5599(3) 0.0410(12) Uani 1 1 d G
C22 C 0.51791(10) 0.16037(10) 1.5558(3) 0.0549(16) Uani 1 1 d GD
C23 C 0.53518(9) 0.20097(12) 1.5613(3) 0.0636(17) Uani 1 1 d G
H23A H 0.5667 0.2055 1.5585 0.076 Uiso 1 1 calc R
C24 C 0.50531(13) 0.23472(9) 1.5709(3) 0.0630(16) Uani 1 1 d G
C25 C 0.45815(12) 0.22788(9) 1.5750(4) 0.0632(16) Uani 1 1 d G
H25A H 0.4382 0.2505 1.5815 0.076 Uiso 1 1 calc R
C26 C 0.44088(8) 0.18728(10) 1.5695(3) 0.0525(13) Uani 1 1 d G
H26A H 0.4093 0.1827 1.5723 0.063 Uiso 1 1 calc R
C27 C 0.45262(19) 0.11044(17) 1.5536(3) 0.0434(13) Uani 1 1 d .
C28 C 0.5244(3) 0.27939(19) 1.5746(7) 0.090(2) Uani 1 1 d .
H28A H 0.4994 0.2989 1.5808 0.134 Uiso 1 1 calc R
H28B H 0.5409 0.2853 1.5202 0.134 Uiso 1 1 calc R
H28C H 0.5447 0.2820 1.6251 0.134 Uiso 1 1 calc R
C31 C 0.43088(14) -0.00394(12) 1.3017(2) 0.0443(13) Uani 1 1 d G
C32 C 0.45686(14) -0.03833(12) 1.2748(3) 0.0578(16) Uani 1 1 d GD
C33 C 0.46148(17) -0.04757(13) 1.1840(3) 0.078(2) Uani 1 1 d G
H33A H 0.4789 -0.0706 1.1660 0.093 Uiso 1 1 calc R
C34 C 0.44013(18) -0.02241(16) 1.1201(2) 0.080(2) Uani 1 1 d G
C35 C 0.41415(16) 0.01197(15) 1.1470(2) 0.0681(18) Uani 1 1 d G
H35A H 0.3999 0.0288 1.1043 0.082 Uiso 1 1 calc R
C36 C 0.40953(13) 0.02121(11) 1.2379(3) 0.0554(16) Uani 1 1 d G
H36A H 0.3921 0.0442 1.2559 0.067 Uiso 1 1 calc R
O31 O 0.39809(14) 0.03519(13) 1.4221(3) 0.0523(11) Uani 1 1 d .
O32 O 0.44307(15) -0.01787(14) 1.4571(3) 0.0588(11) Uani 1 1 d D
O33 O 0.47879(16) -0.06386(13) 1.3319(4) 0.0818(14) Uani 1 1 d D
H33B H 0.4746(4) -0.0576(5) 1.3872(10) 0.098 Uiso 1 1 d D
C37 C 0.4239(2) 0.00512(19) 1.3985(4) 0.0479(14) Uani 1 1 d .
C38 C 0.4421(5) -0.0339(3) 1.0202(6) 0.117(4) Uani 1 1 d .
H38A H 0.4255 -0.0133 0.9860 0.176 Uiso 1 1 calc R
H38B H 0.4285 -0.0610 1.0112 0.176 Uiso 1 1 calc R
H38C H 0.4735 -0.0345 1.0007 0.176 Uiso 1 1 calc R
N11 N 0.32489(8) 0.04949(10) 1.5537(2) 0.0449(11) Uani 1 1 d G
C41 C 0.31186(12) 0.09063(9) 1.5359(3) 0.0602(16) Uani 1 1 d G
H41A H 0.3341 0.1113 1.5283 0.072 Uiso 1 1 calc R
C42 C 0.26553(14) 0.10093(10) 1.5295(3) 0.0674(18) Uani 1 1 d G
H42A H 0.2568 0.1285 1.5176 0.081 Uiso 1 1 calc R
C43 C 0.23224(9) 0.07008(15) 1.5408(3) 0.073(2) Uani 1 1 d G
H43A H 0.2012 0.0770 1.5365 0.087 Uiso 1 1 calc R
C44 C 0.24527(10) 0.02894(13) 1.5586(3) 0.0626(18) Uani 1 1 d G
C45 C 0.29159(12) 0.01864(9) 1.5650(3) 0.0491(15) Uani 1 1 d G
C46 C 0.30490(10) -0.02245(8) 1.5771(3) 0.0459(12) Uani 1 1 d G
C47 C 0.27350(9) -0.05525(12) 1.5826(3) 0.0637(16) Uani 1 1 d G
C48 C 0.28897(14) -0.09622(10) 1.5933(3) 0.076(2) Uani 1 1 d G
H48A H 0.2680 -0.1182 1.5970 0.091 Uiso 1 1 calc R
C49 C 0.33583(16) -0.10440(7) 1.5986(3) 0.0675(19) Uani 1 1 d G
H49A H 0.3462 -0.1318 1.6058 0.081 Uiso 1 1 calc R
C50 C 0.36723(11) -0.07161(10) 1.5932(3) 0.0578(16) Uani 1 1 d G
H50A H 0.3986 -0.0771 1.5967 0.069 Uiso 1 1 calc R
N12 N 0.35176(10) -0.03064(8) 1.5824(3) 0.0473(10) Uani 1 1 d G
C51 C 0.2122(3) -0.0039(3) 1.5658(6) 0.088(3) Uani 1 1 d .
H51A H 0.1811 0.0024 1.5605 0.106 Uiso 1 1 calc R
C52 C 0.2249(2) -0.0425(3) 1.5797(7) 0.089(3) Uani 1 1 d .
H52A H 0.2024 -0.0628 1.5882 0.107 Uiso 1 1 calc R
O60 O 0.45571(18) -0.03161(16) 1.6797(4) 0.0801(15) Uani 1 1 d .
H60 H 0.4831 -0.0369 1.6735 0.096 Uiso 1 1 calc R
C60 C 0.4433(3) -0.0368(3) 1.7707(7) 0.097(3) Uani 1 1 d .
H60A H 0.4705 -0.0406 1.8063 0.117 Uiso 1 1 calc R
H60B H 0.4238 -0.0610 1.7767 0.117 Uiso 1 1 calc R
H60C H 0.4271 -0.0124 1.7911 0.117 Uiso 1 1 calc R

loop_
_atom_site_aniso_label
_atom_site_aniso_U_11
_atom_site_aniso_U_22
_atom_site_aniso_U_33
_atom_site_aniso_U_23
_atom_site_aniso_U_13
_atom_site_aniso_U_12
Bi1 0.03899(9) 0.03558(9) 0.04303(9) -0.00285(10) -0.00180(10) -0.00102(9)
O11 0.062(3) 0.065(3) 0.049(2) -0.007(2) 0.003(2) 0.000(2)
O12 0.055(3) 0.068(3) 0.051(2) -0.002(2) -0.004(2) -0.014(2)
O13 0.060(3) 0.114(4) 0.091(4) -0.031(4) -0.004(3) 0.011(3)
C11 0.053(4) 0.045(3) 0.043(3) 0.002(2) 0.005(2) -0.009(3)
C12 0.065(4) 0.050(4) 0.059(4) -0.004(3) 0.005(3) -0.003(3)
C13 0.076(5) 0.060(4) 0.066(4) -0.014(3) 0.021(4) -0.005(3)
C14 0.104(6) 0.057(4) 0.044(4) 0.003(3) 0.020(4) -0.012(4)
C15 0.079(5) 0.082(5) 0.041(4) 0.003(3) -0.011(3) -0.011(4)
C16 0.061(4) 0.074(5) 0.043(3) 0.004(3) -0.002(3) 0.000(3)
C17 0.059(4) 0.050(4) 0.037(3) 0.001(3) 0.000(3) -0.001(3)
C18 0.123(7) 0.097(7) 0.076(5) -0.023(5) 0.030(5) -0.023(6)
O21 0.043(2) 0.0369(18) 0.065(3) -0.0008(19) -0.0022(19) -0.0054(16)
O22 0.055(3) 0.046(2) 0.068(3) -0.0026(19) 0.007(2) 0.006(2)
O23 0.047(3) 0.070(3) 0.135(5) -0.004(3) 0.013(3) 0.003(2)
C21 0.039(3) 0.045(3) 0.039(3) -0.001(2) -0.001(2) -0.002(2)
C22 0.045(3) 0.056(4) 0.064(5) 0.006(3) 0.003(3) 0.000(3)
C23 0.051(3) 0.064(4) 0.076(5) 0.004(4) -0.004(3) -0.019(3)
C24 0.071(4) 0.057(4) 0.061(4) -0.004(4) -0.001(4) -0.017(3)
C25 0.065(4) 0.041(3) 0.083(4) -0.011(4) -0.011(5) 0.004(3)
C26 0.043(3) 0.054(3) 0.061(4) 0.000(3) -0.002(3) -0.002(2)
C27 0.049(3) 0.038(3) 0.043(3) 0.001(2) 0.002(2) -0.002(2)
C28 0.095(6) 0.067(4) 0.107(6) -0.014(6) 0.011(6) -0.036(4)
C31 0.037(3) 0.043(3) 0.053(4) 0.000(2) 0.010(2) -0.002(2)
C32 0.063(4) 0.053(4) 0.058(4) -0.002(3) 0.016(3) 0.005(3)
C33 0.098(6) 0.066(4) 0.069(5) -0.004(4) 0.033(4) 0.018(4)
C34 0.107(7) 0.086(6) 0.046(4) -0.004(4) 0.018(4) -0.015(5)
C35 0.056(4) 0.082(5) 0.066(5) -0.002(4) 0.005(3) -0.002(4)
C36 0.045(4) 0.066(4) 0.055(4) -0.007(3) 0.002(3) -0.001(3)
O31 0.057(3) 0.058(3) 0.042(2) -0.0075(19) 0.0024(18) 0.016(2)
O32 0.067(3) 0.057(3) 0.053(3) 0.006(2) 0.003(2) 0.016(2)
O33 0.109(4) 0.062(3) 0.074(3) 0.010(3) 0.021(3) 0.039(2)
C37 0.041(3) 0.045(3) 0.058(4) -0.003(3) 0.005(3) 0.000(3)
C38 0.153(11) 0.130(9) 0.068(6) -0.004(6) 0.030(6) 0.011(7)
N11 0.036(2) 0.050(3) 0.048(3) -0.007(2) -0.0055(19) 0.000(2)
C41 0.054(4) 0.055(4) 0.071(4) -0.006(3) -0.011(3) 0.009(3)
C42 0.060(4) 0.060(4) 0.082(5) 0.000(4) -0.018(3) 0.009(3)
C43 0.054(4) 0.099(6) 0.065(4) -0.002(4) -0.008(3) 0.009(4)
C44 0.048(3) 0.087(5) 0.052(5) -0.003(3) -0.009(3) -0.010(3)
C45 0.042(3) 0.065(4) 0.041(4) 0.007(3) -0.003(3) -0.008(3)
C46 0.051(3) 0.051(3) 0.036(2) 0.008(3) -0.004(3) -0.014(2)
C47 0.084(5) 0.063(4) 0.044(3) -0.002(4) 0.002(4) -0.028(3)
C48 0.117(6) 0.065(4) 0.046(4) -0.009(3) 0.003(4) -0.047(4)
C49 0.110(6) 0.040(3) 0.053(4) -0.004(3) 0.012(4) -0.019(3)
C50 0.081(4) 0.043(3) 0.049(4) -0.007(3) 0.017(3) -0.007(3)
N12 0.059(3) 0.040(2) 0.043(2) -0.002(2) 0.003(3) 0.000(2)
C51 0.068(5) 0.105(6) 0.092(6) 0.034(6) -0.021(5) -0.025(4)
C52 0.069(4) 0.122(7) 0.077(5) 0.037(6) -0.017(5) -0.065(4)
O60 0.058(3) 0.083(4) 0.099(4) -0.014(3) 0.005(3) 0.009(2)
C60 0.075(6) 0.085(6) 0.132(8) 0.047(5) 0.002(5) 0.004(4)

loop_
_atom_type_symbol
_atom_type_description
_atom_type_scat_dispersion_real
_atom_type_scat_dispersion_imag
_atom_type_scat_source
C C 0.0033 0.0016 'International Tables Vol C Tables 4.2.6.8 and 6.1.1.4'
H H 0.0000 0.0000 'International Tables Vol C Tables 4.2.6.8 and 6.1.1.4'
N N 0.0061 0.0033 'International Tables Vol C Tables 4.2.6.8 and 6.1.1.4'
O O 0.0106 0.0060 'International Tables Vol C Tables 4.2.6.8 and 6.1.1.4'
Bi Bi -4.1077 10.2566 'International Tables Vol C Tables 4.2.6.8 and 6.1.1.4'

loop_
_geom_angle_atom_site_label_1
_geom_angle_atom_site_label_2
_geom_angle_atom_site_label_3
_geom_angle
O21 Bi1 O31 82.28(16)
O21 Bi1 N11 78.79(11)
O31 Bi1 N11 75.78(13)
O21 Bi1 O12 78.53(15)
O31 Bi1 O12 145.18(15)
N11 Bi1 O12 72.17(13)
O21 Bi1 N12 144.49(11)
O31 Bi1 N12 89.96(14)
N11 Bi1 N12 65.73(11)
O12 Bi1 N12 89.11(13)
O21 Bi1 O32 120.97(14)
O31 Bi1 O32 52.02(13)
N11 Bi1 O32 115.62(13)
O12 Bi1 O32 159.42(14)
N12 Bi1 O32 78.11(13)
O21 Bi1 O22 51.75(12)
O31 Bi1 O22 81.18(14)
N11 Bi1 O22 127.68(11)
O12 Bi1 O22 108.15(13)
N12 Bi1 O22 160.38(11)
O32 Bi1 O22 82.66(13)
O21 Bi1 C37 101.49(17)
O31 Bi1 C37 25.77(15)
N11 Bi1 C37 96.28(15)
O12 Bi1 C37 168.30(15)
N12 Bi1 C37 84.25(15)
O32 Bi1 C37 26.27(14)
O22 Bi1 C37 80.18(14)
O21 Bi1 C27 26.14(13)
O31 Bi1 C27 83.38(15)
N11 Bi1 C27 104.33(13)
O12 Bi1 C27 91.57(14)
N12 Bi1 C27 169.27(13)
O32 Bi1 C27 104.00(15)
O22 Bi1 C27 25.86(13)
C37 Bi1 C27 93.19(16)
C17 O12 Bi1 101.6(4)
C12 C11 C16 120.0
C12 C11 C17 121.3(4)
C16 C11 C17 118.7(4)
O13 C12 C13 116.5(4)
O13 C12 C11 123.5(4)
C13 C12 C11 120.0
C12 C13 C14 120.0
C15 C14 C13 120.0
C15 C14 C18 120.3(5)
C13 C14 C18 119.7(5)
C16 C15 C14 120.0
C15 C16 C11 120.0
O11 C17 O12 122.4(5)
O11 C17 C11 120.6(5)
O12 C17 C11 117.0(5)
C27 O21 Bi1 101.3(3)
C27 O22 Bi1 85.8(3)
C22 C21 C26 120.0
C22 C21 C27 119.8(3)
C26 C21 C27 120.2(3)
O23 C22 C23 117.1(3)
O23 C22 C21 122.8(3)
C23 C22 C21 120.0
C22 C23 C24 120.0
C25 C24 C23 120.0
C25 C24 C28 120.1(4)
C23 C24 C28 119.8(4)
C24 C25 C26 120.0
C25 C26 C21 120.0
O22 C27 O21 120.0(5)
O22 C27 C21 121.4(5)
O21 C27 C21 118.6(4)
O22 C27 Bi1 68.3(3)
O21 C27 Bi1 52.5(2)
C21 C27 Bi1 166.6(3)
C32 C31 C36 120.0
C32 C31 C37 120.5(3)
C36 C31 C37 119.4(3)
O33 C32 C31 123.7(4)
O33 C32 C33 116.3(4)
C31 C32 C33 120.0
C34 C33 C32 120.0
C35 C34 C33 120.0
C35 C34 C38 119.2(5)
C33 C34 C38 120.7(5)
C34 C35 C36 120.0
C35 C36 C31 120.0
C37 O31 Bi1 101.1(4)
C37 O32 Bi1 86.4(3)
O31 C37 O32 120.3(6)
O31 C37 C31 119.9(5)
O32 C37 C31 119.7(5)
O31 C37 Bi1 53.1(3)
O32 C37 Bi1 67.3(3)
C31 C37 Bi1 172.8(4)
C41 N11 C45 120.0
C41 N11 Bi1 120.14(17)
C45 N11 Bi1 119.64(17)
N11 C41 C42 120.0
C43 C42 C41 120.0
C42 C43 C44 120.0
C45 C44 C43 120.0
C45 C44 C51 118.4(4)
C43 C44 C51 121.5(4)
C46 C45 C44 120.4(3)
C46 C45 N11 119.5(3)
C44 C45 N11 120.0
C45 C46 C47 122.5(2)
C45 C46 N12 117.5(2)
C47 C46 N12 120.0
C48 C47 C46 120.0
C48 C47 C52 125.0(4)
C46 C47 C52 114.9(4)
C49 C48 C47 120.0
C48 C49 C50 120.0
N12 C50 C49 120.0
C50 N12 C46 120.0
C50 N12 Bi1 123.02(16)
C46 N12 Bi1 116.93(16)
C52 C51 C44 120.9(7)
C51 C52 C47 122.7(5)

loop_
_geom_bond_atom_site_label_1
_geom_bond_atom_site_label_2
_geom_bond_distance
Bi1 O21 2.318(3)
Bi1 O31 2.331(4)
Bi1 N11 2.435(3)
Bi1 O12 2.460(4)
Bi1 N12 2.545(2)
Bi1 O32 2.644(4)
Bi1 O22 2.667(4)
Bi1 C37 2.860(6)
Bi1 C27 2.863(5)
O11 C17 1.244(7)
O12 C17 1.287(7)
O13 C12 1.338(6)
C11 C12 1.3900
C11 C16 1.3900
C11 C17 1.502(7)
C12 C13 1.3900
C13 C14 1.3900
C14 C15 1.3900
C14 C18 1.520(8)
C15 C16 1.3900
O21 C27 1.286(6)
O22 C27 1.252(6)
O23 C22 1.337(5)
C21 C22 1.3900
C21 C26 1.3900
C21 C27 1.474(6)
C22 C23 1.3900
C23 C24 1.3900
C24 C25 1.3900
C24 C28 1.528(6)
C25 C26 1.3900
C31 C32 1.3900
C31 C36 1.3900
C31 C37 1.482(7)
C32 O33 1.338(6)
C32 C33 1.3900
C33 C34 1.3900
C34 C35 1.3900
C34 C38 1.533(9)
C35 C36 1.3900
O31 C37 1.267(7)
O32 C37 1.269(7)
N11 C41 1.3900
N11 C45 1.3900
C41 C42 1.3900
C42 C43 1.3900
C43 C44 1.3900
C44 C45 1.3900
C44 C51 1.426(8)
C45 C46 1.377(4)
C46 C47 1.3900
C46 N12 1.3900
C47 C48 1.3900
C47 C52 1.472(8)
C48 C49 1.3900
C49 C50 1.3900
C50 N12 1.3900
C51 C52 1.300(10)
O60 C60 1.412(10)
